data_4026492
loop_
_publ_author_name
'Lorenzo V. White'
'Brett D. Schwartz'
'Martin G. Banwell'
'Anthony C. Willis'

_publ_contact_author_address
;
Research School of Chemistry,
Australian National University,
Canberra, ACT 0200, Australia
;
_publ_contact_author_email 'mgb@rsc.anu.edu.au '
_publ_contact_author_fax ' 61 2 6125 8114 '
_publ_contact_author_name 'Martin G. Banwell'
_publ_contact_author_phone ' 61 2 6125 8202 '
_publ_section_title
;
 A Chemoenzymatic Total Synthesis of (+)-Clividine
;
_journal_name_full 'Journal of Organic Chemistry'
_journal_page_first 6250
_journal_page_last 6257
_journal_paper_doi 10.1021/jo201005d
_journal_volume 76
_journal_year 2011
_chemical_absolute_configuration syn
_chemical_compound_source local
_chemical_formula_moiety 'C17 H20 N O5 +, C2 H O4 -'
_chemical_formula_sum 'C19 H21 N O9'
_chemical_formula_weight 407.38
_space_group_IT_number 4
_symmetry_cell_setting monoclinic
_symmetry_space_group_name_Hall 'P 2yb'
_symmetry_space_group_name_H-M 'P 1 21 1'
_atom_sites_solution_hydrogens geom
_atom_sites_solution_primary direct
_audit_creation_date 10-11-30
_audit_creation_method CRYSTALS_ver_12.87
_audit_update_record
;
2010-12-01 - Report on C19 H21 N O9 
             by Anthony C. Willis
             for   Lorenzo White and Martin Banwell

2010-12-02 - passes checkcif tests with few warnings  
;
_cell_angle_alpha 90
_cell_angle_beta 93.534(3)
_cell_angle_gamma 90
_cell_formula_units_Z 2
_cell_length_a 7.8532(4)
_cell_length_b 7.8328(4)
_cell_length_c 15.1100(8)
_cell_measurement_reflns_used 19915
_cell_measurement_temperature 200
_cell_measurement_theta_max 25
_cell_measurement_theta_min 2.6
_cell_volume 927.69(8)
_computing_cell_refinement 'DENZO/SCALEPACK (Otwinowski & Minor, 1997)'
_computing_data_collection 'COLLECT (Nonius, 2001).'
_computing_data_reduction 'DENZO/SCALEPACK (Otwinowski & Minor, 1997)'
_computing_molecular_graphics
; 
ORTEP-II (Johnson 1976) in teXsan (MSC, 1992-1997)
;
_computing_publication_material 'CRYSTALS (Betteridge et al., 2003)'
_computing_structure_refinement 'CRYSTALS (Betteridge et al., 2003)'
_computing_structure_solution 'SIR92 (Altomare et al., 1994)'
_diffrn_ambient_temperature 200
_diffrn_measured_fraction_theta_full 0.997
_diffrn_measured_fraction_theta_max 0.997
_diffrn_measurement_device 'Nonius KappaCCD'
_diffrn_measurement_device_type Area
_diffrn_measurement_method ' \f and \w scans with CCD '
_diffrn_radiation_monochromator graphite
_diffrn_radiation_type 'Mo K\a'
_diffrn_radiation_wavelength 0.71073
_diffrn_reflns_av_R_equivalents 0.039
_diffrn_reflns_limit_h_max 9
_diffrn_reflns_limit_h_min -9
_diffrn_reflns_limit_k_max 8
_diffrn_reflns_limit_k_min -9
_diffrn_reflns_limit_l_max 17
_diffrn_reflns_limit_l_min -17
_diffrn_reflns_number 11514
_diffrn_reflns_theta_full 25.004
_diffrn_reflns_theta_max 25.004
_diffrn_reflns_theta_min 2.701
_diffrn_standards_number 0
_exptl_absorpt_coefficient_mu 0.117
_exptl_absorpt_correction_T_max 0.996
_exptl_absorpt_correction_T_min 0.908
_exptl_absorpt_correction_type multi-scan
_exptl_absorpt_process_details 'DENZO/SCALEPACK (Otwinowski & Minor, 1997)'
_exptl_crystal_colour colourless
_exptl_crystal_density_diffrn 1.458
_exptl_crystal_description lath
_exptl_crystal_F_000 428
_exptl_crystal_size_max 0.420
_exptl_crystal_size_mid 0.070
_exptl_crystal_size_min 0.030
_refine_diff_density_max 0.18
_refine_diff_density_min -0.21
_refine_ls_abs_structure_details
;
The enantiomer has been assigned by reference to an unchanging chiral
centre in the synthetic procedure.
;
_refine_ls_extinction_method none
_refine_ls_goodness_of_fit_ref 1.0314
_refine_ls_hydrogen_treatment mixed
_refine_ls_matrix_type full
_refine_ls_number_parameters 271
_refine_ls_number_reflns 1761
_refine_ls_number_restraints 1
_refine_ls_R_factor_all 0.0386
_refine_ls_R_factor_gt 0.0345
_refine_ls_shift/su_max 0.0024067
_refine_ls_shift/su_mean 0.2743846
_refine_ls_structure_factor_coef Fsqd
_refine_ls_weighting_details
;
 Method= Modified Sheldrick 
 w=1/[\s^2^(F^2^) + ( 0.05P)^2^ + 0.23P] 
 ,where P=(max(Fo^2^,0) + 2Fc^2^)/3 
;
_refine_ls_weighting_scheme calc
_refine_ls_wR_factor_all 0.0863
_refine_ls_wR_factor_gt 0.0830
_refine_ls_wR_factor_ref 0.0863
_reflns_limit_h_max 9
_reflns_limit_h_min -9
_reflns_limit_k_max 9
_reflns_limit_k_min 0
_reflns_limit_l_max 17
_reflns_limit_l_min 0
_reflns_number_gt 1629
_reflns_number_total 1761
_reflns_threshold_expression I>2.0\s(I)
_oxford_diffrn_Wilson_B_factor 3.26
_oxford_diffrn_Wilson_scale 0.79
_oxford_refine_ls_r_factor_ref 0.0386
_oxford_refine_ls_scale 1.171(7)
_oxford_reflns_number_all 1761
_oxford_reflns_threshold_expression_ref I>-10.0\s(I)
_oxford_structure_analysis_title '11301512 ban1023 scalepack'
_cod_data_source_file jo201005d_si_002.cif
_cod_data_source_block ban1023
_cod_original_sg_symbol_H-M 'P 1 21 1 '
_cod_database_code 4026492

loop_
_symmetry_equiv_pos_as_xyz
x,y,z
-x,y+1/2,-z

loop_
_atom_site_label
_atom_site_type_symbol
_atom_site_fract_x
_atom_site_fract_y
_atom_site_fract_z
_atom_site_U_iso_or_equiv
_atom_site_occupancy
_atom_site_adp_type
_atom_site_refinement_flags_posn
N1 N 0.3211(3) 0.3222(3) 0.20571(14) 0.0339 1.0000 Uani .
C2 C 0.3612(4) 0.1714(4) 0.1470(2) 0.0472 1.0000 Uani .
C3 C 0.5549(4) 0.1704(4) 0.1410(2) 0.0475 1.0000 Uani .
C4 C 0.6211(4) 0.3238(4) 0.19623(19) 0.0409 1.0000 Uani .
C5 C 0.6398(4) 0.4836(4) 0.1394(2) 0.0443 1.0000 Uani .
C6 C 0.6584(4) 0.6466(4) 0.19420(19) 0.0431 1.0000 Uani .
C7 C 0.5067(3) 0.6603(4) 0.25088(18) 0.0349 1.0000 Uani .
C8 C 0.5049(3) 0.5133(4) 0.31621(17) 0.0319 1.0000 Uani .
C9 C 0.4853(3) 0.3452(4) 0.26422(17) 0.0332 1.0000 Uani .
C10 C 0.1595(3) 0.2963(4) 0.25110(19) 0.0419 1.0000 Uani .
C11 C 0.3852(3) 0.5455(4) 0.38924(17) 0.0308 1.0000 Uani .
C12 C 0.3302(3) 0.4116(4) 0.44253(17) 0.0335 1.0000 Uani .
C13 C 0.2323(3) 0.4562(4) 0.51133(18) 0.0354 1.0000 Uani .
O14 O 0.1634(3) 0.3472(3) 0.57048(12) 0.0443 1.0000 Uani .
C15 C 0.1005(4) 0.4575(4) 0.63786(19) 0.0427 1.0000 Uani .
O16 O 0.0893(3) 0.6263(3) 0.60161(14) 0.0514 1.0000 Uani .
C17 C 0.1894(3) 0.6232(4) 0.52926(18) 0.0367 1.0000 Uani .
C18 C 0.2415(4) 0.7551(4) 0.48019(19) 0.0380 1.0000 Uani .
C19 C 0.3422(3) 0.7141(4) 0.40869(18) 0.0338 1.0000 Uani .
C20 C 0.4122(3) 0.8578(4) 0.36005(18) 0.0352 1.0000 Uani .
O21 O 0.5136(2) 0.8259(3) 0.29335(13) 0.0395 1.0000 Uani .
O22 O 0.8074(3) 0.6425(4) 0.25263(15) 0.0557 1.0000 Uani .
O23 O 0.3876(3) 1.0064(3) 0.37898(14) 0.0496 1.0000 Uani .
C24 C 0.1253(3) 0.6741(5) 0.10230(18) 0.0433 1.0000 Uani .
C25 C 0.0238(4) 0.7785(4) 0.0311(2) 0.0445 1.0000 Uani .
O26 O 0.1112(3) 0.7112(4) 0.18098(14) 0.0596 1.0000 Uani .
O27 O 0.2198(3) 0.5582(3) 0.07331(14) 0.0502 1.0000 Uani .
O28 O 0.0487(3) 0.7672(4) -0.04648(15) 0.0740 1.0000 Uani .
O29 O -0.0933(4) 0.8766(4) 0.06255(16) 0.0660 1.0000 Uani .
H11 H 0.297(4) 0.415(5) 0.166(2) 0.0508 1.0000 Uiso .
H21 H 0.3228 0.0650 0.1730 0.0557 1.0000 Uiso R
H22 H 0.3042 0.1927 0.0890 0.0560 1.0000 Uiso R
H31 H 0.6025 0.0649 0.1662 0.0568 1.0000 Uiso R
H32 H 0.5829 0.1808 0.0788 0.0570 1.0000 Uiso R
H41 H 0.7301 0.2928 0.2282 0.0490 1.0000 Uiso R
H51 H 0.7441 0.4691 0.1067 0.0533 1.0000 Uiso R
H52 H 0.5408 0.4954 0.0955 0.0525 1.0000 Uiso R
H61 H 0.6606 0.7467 0.1550 0.0515 1.0000 Uiso R
H71 H 0.4016 0.6590 0.2137 0.0414 1.0000 Uiso R
H81 H 0.6201 0.5061 0.3448 0.0374 1.0000 Uiso R
H91 H 0.4943 0.2496 0.3065 0.0401 1.0000 Uiso R
H101 H 0.1338 0.3986 0.2826 0.0621 1.0000 Uiso R
H102 H 0.1765 0.2020 0.2920 0.0625 1.0000 Uiso R
H103 H 0.0708 0.2700 0.2066 0.0619 1.0000 Uiso R
H121 H 0.3604 0.2983 0.4315 0.0394 1.0000 Uiso R
H151 H 0.1851 0.4571 0.6890 0.0495 1.0000 Uiso R
H152 H -0.0132 0.4193 0.6536 0.0514 1.0000 Uiso R
H181 H 0.2123 0.8699 0.4919 0.0455 1.0000 Uiso R
H221 H 0.892(5) 0.664(7) 0.224(3) 0.0832 1.0000 Uiso .
H291 H -0.152(6) 0.945(7) 0.011(3) 0.0997 1.0000 Uiso .

loop_
_atom_site_aniso_label
_atom_site_aniso_U_11
_atom_site_aniso_U_22
_atom_site_aniso_U_33
_atom_site_aniso_U_23
_atom_site_aniso_U_13
_atom_site_aniso_U_12
N1 0.0390(12) 0.0301(12) 0.0327(11) 0.0011(10) 0.0023(9) -0.0011(10)
C2 0.0595(18) 0.0363(15) 0.0456(16) -0.0079(14) 0.0010(14) -0.0006(15)
C3 0.0602(18) 0.0385(16) 0.0450(16) -0.0052(14) 0.0132(14) 0.0034(15)
C4 0.0402(15) 0.0424(17) 0.0408(15) -0.0023(13) 0.0089(12) 0.0049(13)
C5 0.0435(16) 0.0473(18) 0.0434(16) -0.0012(14) 0.0129(13) -0.0037(14)
C6 0.0441(15) 0.0444(18) 0.0418(15) 0.0015(14) 0.0102(12) -0.0047(14)
C7 0.0383(14) 0.0305(15) 0.0361(14) 0.0007(12) 0.0035(11) -0.0029(11)
C8 0.0290(12) 0.0323(14) 0.0345(13) 0.0034(12) 0.0021(10) 0.0003(11)
C9 0.0343(13) 0.0335(14) 0.0318(13) 0.0029(12) 0.0014(11) 0.0029(12)
C10 0.0372(14) 0.0481(18) 0.0403(15) 0.0020(13) 0.0003(12) -0.0056(13)
C11 0.0313(13) 0.0322(14) 0.0285(13) 0.0007(11) -0.0006(11) -0.0003(11)
C12 0.0391(14) 0.0290(14) 0.0322(13) -0.0013(11) 0.0010(11) 0.0005(11)
C13 0.0384(14) 0.0360(15) 0.0316(13) 0.0027(12) 0.0006(11) -0.0026(12)
O14 0.0572(12) 0.0417(12) 0.0352(10) 0.0022(9) 0.0121(9) -0.0035(11)
C15 0.0495(16) 0.0432(17) 0.0361(15) 0.0013(13) 0.0087(12) 0.0025(14)
O16 0.0613(13) 0.0508(13) 0.0442(11) 0.0061(10) 0.0202(10) 0.0150(11)
C17 0.0362(14) 0.0413(16) 0.0331(14) -0.0008(13) 0.0053(11) 0.0065(12)
C18 0.0440(15) 0.0323(14) 0.0377(15) -0.0005(12) 0.0023(12) 0.0072(12)
C19 0.0356(13) 0.0316(14) 0.0339(13) 0.0023(11) -0.0016(10) 0.0024(11)
C20 0.0390(14) 0.0289(14) 0.0371(15) 0.0022(12) -0.0014(11) 0.0025(12)
O21 0.0424(10) 0.0325(10) 0.0440(11) 0.0027(9) 0.0069(9) -0.0050(9)
O22 0.0378(11) 0.0731(17) 0.0574(13) -0.0113(13) 0.0111(9) -0.0110(12)
O23 0.0660(14) 0.0308(11) 0.0524(13) 0.0030(10) 0.0069(11) 0.0042(10)
C24 0.0327(13) 0.059(2) 0.0375(15) 0.0109(15) -0.0002(11) -0.0116(15)
C25 0.0381(15) 0.0535(19) 0.0421(17) 0.0096(14) 0.0028(12) -0.0047(14)
O26 0.0416(11) 0.098(2) 0.0394(12) 0.0119(13) 0.0009(9) 0.0024(13)
O27 0.0562(12) 0.0449(13) 0.0477(12) 0.0038(10) -0.0105(10) -0.0016(11)
O28 0.0752(17) 0.106(2) 0.0418(14) 0.0215(14) 0.0100(11) 0.0322(16)
O29 0.0740(16) 0.0771(18) 0.0473(13) 0.0120(13) 0.0063(12) 0.0238(14)

loop_
_atom_type_symbol
_atom_type_scat_dispersion_real
_atom_type_scat_dispersion_imag
_atom_type_scat_Cromer_Mann_a1
_atom_type_scat_Cromer_Mann_b1
_atom_type_scat_Cromer_Mann_a2
_atom_type_scat_Cromer_Mann_b2
_atom_type_scat_Cromer_Mann_a3
_atom_type_scat_Cromer_Mann_b3
_atom_type_scat_Cromer_Mann_a4
_atom_type_scat_Cromer_Mann_b4
_atom_type_scat_Cromer_Mann_c
_atom_type_scat_source
C 0.0033 0.0016 2.3100 20.8439 1.0200 10.2075 1.5886 0.5687 0.8650 51.6512 0.2156 'International Tables Vol C 4.2.6.8 and 6.1.1.4'
H 0.0000 0.0000 0.4930 10.5109 0.3229 26.1257 0.1402 3.1424 0.0408 57.7998 0.0030 'International Tables Vol C 4.2.6.8 and 6.1.1.4'
N 0.0061 0.0033 12.2126 0.0057 3.1322 9.8933 2.0125 28.9975 1.1663 0.5826 -11.5290 'International Tables Vol C 4.2.6.8 and 6.1.1.4'
O 0.0106 0.0060 3.0485 13.2771 2.2868 5.7011 1.5463 0.3239 0.8670 32.9089 0.2508 'International Tables Vol C 4.2.6.8 and 6.1.1.4'

loop_
_geom_angle_atom_site_label_1
_geom_angle_atom_site_label_2
_geom_angle_atom_site_label_3
_geom_angle
_geom_angle_publ_flag
C2 N1 C9 103.4(2) yes
C2 N1 C10 112.0(2) yes
C9 N1 C10 117.4(2) yes
C2 N1 H11 105(2) no
C9 N1 H11 114(2) no
C10 N1 H11 105(2) no
N1 C2 C3 106.3(2) yes
N1 C2 H21 110.3 no
C3 C2 H21 110.6 no
N1 C2 H22 106.9 no
C3 C2 H22 110.6 no
H21 C2 H22 111.8 no
C2 C3 C4 105.6(2) yes
C2 C3 H31 109.9 no
C4 C3 H31 110.1 no
C2 C3 H32 109.8 no
C4 C3 H32 111.5 no
H31 C3 H32 109.9 no
C3 C4 C5 112.1(2) yes
C3 C4 C9 102.9(2) yes
C5 C4 C9 112.4(2) yes
C3 C4 H41 109.1 no
C5 C4 H41 111.4 no
C9 C4 H41 108.5 no
C4 C5 C6 112.9(2) yes
C4 C5 H51 107.3 no
C6 C5 H51 108.2 no
C4 C5 H52 110.6 no
C6 C5 H52 109.2 no
H51 C5 H52 108.4 no
C5 C6 C7 108.4(2) yes
C5 C6 O22 111.5(3) yes
C7 C6 O22 107.3(2) yes
C5 C6 H61 110.2 no
C7 C6 H61 109.2 no
O22 C6 H61 110.3 no
C6 C7 C8 110.7(2) yes
C6 C7 O21 107.8(2) yes
C8 C7 O21 113.2(2) yes
C6 C7 H71 110.0 no
C8 C7 H71 109.1 no
O21 C7 H71 105.9 no
C7 C8 C9 108.8(2) yes
C7 C8 C11 112.2(2) yes
C9 C8 C11 117.9(2) yes
C7 C8 H81 106.6 no
C9 C8 H81 103.7 no
C11 C8 H81 106.7 no
C8 C9 C4 112.6(2) yes
C8 C9 N1 116.8(2) yes
C4 C9 N1 101.3(2) yes
C8 C9 H91 108.6 no
C4 C9 H91 109.1 no
N1 C9 H91 108.1 no
N1 C10 H101 109.0 no
N1 C10 H102 108.0 no
H101 C10 H102 110.2 no
N1 C10 H103 108.0 no
H101 C10 H103 111.1 no
H102 C10 H103 110.4 no
C8 C11 C12 121.3(2) yes
C8 C11 C19 118.6(2) yes
C12 C11 C19 119.8(2) yes
C11 C12 C13 116.7(3) yes
C11 C12 H121 121.0 no
C13 C12 H121 122.3 no
C12 C13 O14 126.6(3) yes
C12 C13 C17 122.9(3) yes
O14 C13 C17 110.5(2) yes
C13 O14 C15 104.6(2) yes
O14 C15 O16 107.4(2) yes
O14 C15 H151 107.9 no
O16 C15 H151 109.0 no
O14 C15 H152 110.0 no
O16 C15 H152 109.8 no
H151 C15 H152 112.7 no
C15 O16 C17 105.1(2) yes
O16 C17 C13 109.2(3) yes
O16 C17 C18 128.7(3) yes
C13 C17 C18 122.1(3) yes
C17 C18 C19 116.7(3) yes
C17 C18 H181 122.6 no
C19 C18 H181 120.7 no
C18 C19 C11 121.9(2) yes
C18 C19 C20 116.9(2) yes
C11 C19 C20 121.0(2) yes
C19 C20 O21 119.3(2) yes
C19 C20 O23 123.0(3) yes
O21 C20 O23 117.6(3) yes
C7 O21 C20 119.4(2) yes
C6 O22 H221 109(3) no
C25 C24 O26 118.4(3) yes
C25 C24 O27 115.4(2) yes
O26 C24 O27 126.2(3) yes
C24 C25 O28 122.3(3) yes
C24 C25 O29 113.8(3) yes
O28 C25 O29 123.8(3) yes
C25 O29 H291 109(3) no

loop_
_geom_bond_atom_site_label_1
_geom_bond_atom_site_label_2
_geom_bond_distance
_geom_bond_publ_flag
N1 C2 1.522(4) yes
N1 C9 1.528(3) yes
N1 C10 1.493(3) yes
N1 H11 0.96(4) no
C2 C3 1.529(4) yes
C2 H21 0.977 no
C2 H22 0.974 no
C3 C4 1.536(4) yes
C3 H31 0.974 no
C3 H32 0.981 no
C4 C5 1.530(4) yes
C4 C9 1.534(4) yes
C4 H41 0.987 no
C5 C6 1.524(4) yes
C5 H51 0.988 no
C5 H52 0.994 no
C6 C7 1.513(4) yes
C6 O22 1.423(4) yes
C6 H61 0.984 no
C7 C8 1.517(4) yes
C7 O21 1.447(3) yes
C7 H71 0.969 no
C8 C9 1.536(4) yes
C8 C11 1.515(4) yes
C8 H81 0.979 no
C9 H91 0.984 no
C10 H101 0.960 no
C10 H102 0.966 no
C10 H103 0.960 no
C11 C12 1.406(4) yes
C11 C19 1.399(4) yes
C12 C13 1.375(4) yes
C12 H121 0.936 no
C13 O14 1.371(3) yes
C13 C17 1.382(4) yes
O14 C15 1.445(4) yes
C15 O16 1.432(4) yes
C15 H151 0.988 no
C15 H152 0.985 no
O16 C17 1.386(3) yes
C17 C18 1.349(4) yes
C18 C19 1.415(4) yes
C18 H181 0.948 no
C19 C20 1.469(4) yes
C20 O21 1.346(3) yes
C20 O23 1.217(4) yes
O22 H221 0.83(4) no
C24 C25 1.535(4) yes
C24 O26 1.236(4) yes
C24 O27 1.268(4) yes
C25 O28 1.204(4) yes
C25 O29 1.310(4) yes
O29 H291 1.03(5) no

loop_
_geom_contact_atom_site_label_1
_geom_contact_atom_site_label_2
_geom_contact_distance
_geom_contact_site_symmetry_2
_geom_contact_publ_flag
O14 O22 3.113(3) 2_646 no
O14 O21 3.171(3) 2_646 no
O14 C18 3.304(4) 2_546 no
O14 C20 3.433(3) 2_646 no
O14 C17 3.537(3) 2_546 no
O16 C10 3.329(4) 2_556 no
O21 C15 3.307(4) 2_656 no
O21 C3 3.575(4) 1_565 no
O22 O26 2.734(3) 1_655 no
O22 C15 3.033(4) 2_656 no
O22 C24 3.486(4) 1_655 no
O22 O29 3.535(4) 1_655 no
O23 C9 3.287(4) 1_565 no
O23 C13 3.347(3) 2_656 no
O23 C12 3.354(4) 1_565 no
O23 C10 3.416(4) 1_565 no
O23 C12 3.464(3) 2_656 no
O26 C7 3.243(3) . no
O26 C10 3.432(4) . no
O26 N1 3.473(4) . no
O27 O29 2.641(4) 2_545 no
O27 N1 2.803(3) . no
O27 O28 3.115(4) 2_545 no
O27 C25 3.252(4) 2_545 no
O27 C2 3.391(4) . no
O27 C10 3.436(4) . no
O27 C5 3.437(4) . no
O27 C7 3.489(3) . no
O28 O29 3.091(4) 2_545 no
O28 C5 3.354(4) 2_655 no
O28 C10 3.415(4) 2 no
O28 C24 3.549(5) 2 no
O28 C2 3.554(4) 2 no
O28 C4 3.573(4) 2_655 no
O28 C3 3.585(4) 2_655 no
O29 C6 3.389(4) 1_455 no
O29 C24 3.409(4) 2 no
O29 C25 3.508(4) 2 no
N1 C24 3.480(4) . no
C12 C20 3.525(4) 2_646 no
C13 C20 3.391(4) 2_646 no
C15 C18 3.510(4) 2_546 no

loop_
_geom_hbond_atom_site_label_D
_geom_hbond_atom_site_label_H
_geom_hbond_atom_site_label_A
_geom_hbond_site_symmetry_A
_geom_hbond_angle_DHA
_geom_hbond_distance_DH
_geom_hbond_distance_HA
_geom_hbond_distance_DA
_geom_hbond_publ_flag
N1 H11 O27 . 166(3) 0.96(4) 1.86(3) 2.803(4) no
O22 H221 O26 1_655 169(5) 0.83(4) 1.91(4) 2.733(4) no
O29 H291 O27 2_555 172(4) 1.03(5) 1.62(5) 2.641(4) no

loop_
_geom_torsion_atom_site_label_1
_geom_torsion_atom_site_label_2
_geom_torsion_atom_site_label_3
_geom_torsion_atom_site_label_4
_geom_torsion
_geom_torsion_publ_flag
O14 C13 C12 C11 179.0(2) no
O14 C13 C17 O16 -0.2(3) no
O14 C13 C17 C18 -179.8(2) no
O14 C15 O16 C17 -17.4(3) no
O16 C15 O14 C13 17.2(3) no
O16 C17 C13 C12 179.4(2) no
O16 C17 C18 C19 -179.2(2) no
O21 C7 C6 O22 67.2(3) no
O21 C7 C6 C5 -172.4(2) no
O21 C7 C8 C9 176.2(2) no
O21 C7 C8 C11 43.8(3) no
O21 C20 C19 C11 2.8(4) no
O21 C20 C19 C18 177.8(2) no
O22 C6 C5 C4 61.7(3) no
O22 C6 C7 C8 -57.1(3) no
O23 C20 O21 C7 -161.5(2) no
O23 C20 C19 C11 -174.7(2) no
O23 C20 C19 C18 0.3(4) no
O26 C24 C25 O28 169.1(3) no
O26 C24 C25 O29 -12.4(4) no
O27 C24 C25 O28 -9.5(5) no
O27 C24 C25 O29 169.0(3) no
N1 C2 C3 C4 -0.7(3) no
N1 C9 C4 C3 -43.3(3) no
N1 C9 C4 C5 77.5(3) no
N1 C9 C8 C7 -62.4(3) no
N1 C9 C8 C11 66.9(3) no
C2 N1 C9 C4 43.0(3) no
C2 N1 C9 C8 165.7(2) no
C2 C3 C4 C5 -93.7(3) no
C2 C3 C4 C9 27.2(3) no
C3 C2 N1 C9 -26.4(3) no
C3 C2 N1 C10 -153.7(2) no
C3 C4 C5 C6 164.5(3) no
C3 C4 C9 C8 -168.8(2) no
C4 C5 C6 C7 -56.0(3) no
C4 C9 N1 C10 166.9(2) no
C4 C9 C8 C7 54.2(3) no
C4 C9 C8 C11 -176.5(2) no
C5 C4 C9 C8 -48.1(3) no
C5 C6 C7 C8 63.4(3) no
C6 C5 C4 C9 49.2(3) no
C6 C7 O21 C20 -167.5(2) no
C6 C7 C8 C9 -62.7(3) no
C6 C7 C8 C11 165.0(2) no
C7 O21 C20 C19 20.9(3) no
C7 C8 C11 C12 163.2(2) no
C7 C8 C11 C19 -22.7(3) no
C8 C7 O21 C20 -44.7(3) no
C8 C9 N1 C10 -70.4(3) no
C8 C11 C12 C13 175.1(2) no
C8 C11 C19 C18 -175.2(2) no
C8 C11 C19 C20 -0.5(3) no
C9 C8 C11 C12 35.5(3) no
C9 C8 C11 C19 -150.4(2) no
C11 C12 C13 C17 -0.6(4) no
C11 C19 C18 C17 0.3(4) no
C12 C11 C19 C18 -1.1(4) no
C12 C11 C19 C20 173.7(2) no
C12 C13 O14 C15 169.8(3) no
C12 C13 C17 C18 -0.2(4) no
C13 C12 C11 C19 1.2(3) no
C13 C17 O16 C15 11.0(3) no
C13 C17 C18 C19 0.3(4) no
C15 O14 C13 C17 -10.6(3) no
C15 O16 C17 C18 -169.4(3) no
C17 C18 C19 C20 -174.6(2) no
